data_2202676
loop_
_publ_author_name
'Sema \"Ozt\"urk'
'Mehmet Akkurt'
'Nebahat Demirhan'
'Bahattin Kahveci'
'Hoong-Kun Fun'
'N\"uket \"Ocal'

_publ_section_title
;
 Tetra-\m-nitroaminato-bis[aquacopper(II)]
;
_journal_issue 8
_journal_name_full 'Acta Crystallographica Section E'
_journal_page_first i107
_journal_page_last i109
_journal_paper_doi 10.1107/S1600536803013217
_journal_volume 59
_journal_year 2003
_chemical_formula_iupac '[Cu2 (H2 N2 O2)4 (H2 O)2]'
_chemical_formula_moiety 'Cu2 H12 N8 O10'
_chemical_formula_sum 'Cu2 H12 N8 O10'
_chemical_formula_weight 409.26
_chemical_name_systematic
;
Tetra-\m-nitroamine-bis[aquacopper(II)]
;
_space_group_IT_number 15
_symmetry_cell_setting monoclinic
_symmetry_space_group_name_Hall '-C 2yc'
_symmetry_space_group_name_H-M 'C 1 2/c 1'
_atom_sites_solution_hydrogens geom
_atom_sites_solution_primary direct
_atom_sites_solution_secondary difmap
_cell_angle_alpha 90
_cell_angle_beta 117.024(2)
_cell_angle_gamma 90
_cell_formula_units_Z 4
_cell_length_a 13.1677(18)
_cell_length_b 8.5716(12)
_cell_length_c 13.8499(19)
_cell_measurement_reflns_used 2792
_cell_measurement_temperature 293
_cell_measurement_theta_max 56.54
_cell_measurement_theta_min 5.78
_cell_volume 1392.5(3)
_computing_cell_refinement 'SAINT (Siemens,1996)'
_computing_data_collection 'SMART (Siemens, 1996)'
_computing_data_reduction SAINT
_computing_molecular_graphics 'ORTEP-3 for Windows (Farrugia, 1997)'
_computing_publication_material 'PARST (Nardelli, 1995) and WinGX publication routines (Farrugia, 1999)'
_computing_structure_refinement 'SHELXL97 (Sheldrick, 1997)'
_computing_structure_solution 'SHELXS97 (Sheldrick, 1997)'
_diffrn_ambient_temperature 293
_diffrn_detector_area_resol_mean 8.33
_diffrn_measured_fraction_theta_full 0.935
_diffrn_measured_fraction_theta_max 0.935
_diffrn_measurement_device_type 'Siemens SMART CCD area-detector'
_diffrn_measurement_method \w
_diffrn_radiation_monochromator graphite
_diffrn_radiation_source 'fine-focus sealed tube'
_diffrn_radiation_type MoK\a
_diffrn_radiation_wavelength 0.71073
_diffrn_reflns_av_R_equivalents 0.0297
_diffrn_reflns_av_sigmaI/netI 0.0384
_diffrn_reflns_limit_h_max 17
_diffrn_reflns_limit_h_min -17
_diffrn_reflns_limit_k_max 11
_diffrn_reflns_limit_k_min -11
_diffrn_reflns_limit_l_max 18
_diffrn_reflns_limit_l_min -14
_diffrn_reflns_number 3874
_diffrn_reflns_reduction_process ' ?'
_diffrn_reflns_theta_full 28.29
_diffrn_reflns_theta_max 28.29
_diffrn_reflns_theta_min 2.96
_diffrn_standards_decay_% 0
_exptl_absorpt_coefficient_mu 3.116
_exptl_absorpt_correction_T_max 0.504
_exptl_absorpt_correction_T_min 0.368
_exptl_absorpt_correction_type multi-scan
_exptl_absorpt_process_details '(SADABS; Sheldrick, 1996)'
_exptl_crystal_colour blue
_exptl_crystal_density_diffrn 1.952
_exptl_crystal_density_method 'Not Measured'
_exptl_crystal_description slab
_exptl_crystal_F_000 824
_exptl_crystal_size_max 0.36
_exptl_crystal_size_mid 0.28
_exptl_crystal_size_min 0.22
_refine_diff_density_max 0.551
_refine_diff_density_min -0.629
_refine_ls_extinction_coef 0.0022(5)
_refine_ls_extinction_expression FC^*^=KFC[1+0.001XFC^2^\L^3^/SIN(2\Q)]^-1/4^
_refine_ls_extinction_method SHELXL97
_refine_ls_goodness_of_fit_ref 1.291
_refine_ls_hydrogen_treatment mixed
_refine_ls_matrix_type full
_refine_ls_number_parameters 100
_refine_ls_number_reflns 1624
_refine_ls_number_restraints 0
_refine_ls_restrained_S_all 1.291
_refine_ls_R_factor_all 0.0610
_refine_ls_R_factor_gt 0.0509
_refine_ls_shift/su_max <0.001
_refine_ls_shift/su_mean 0.000
_refine_ls_structure_factor_coef Fsqd
_refine_ls_weighting_details 'calc w = 1/[\s^2^(Fo^2^)+(0.0377P)^2^+5.3609P] where P = (Fo^2^+2Fc^2^)/3'
_refine_ls_weighting_scheme calc
_refine_ls_wR_factor_gt 0.1068
_refine_ls_wR_factor_ref 0.1099
_reflns_number_gt 1391
_reflns_number_total 1624
_reflns_threshold_expression I>2\s(I)
_cod_data_source_file lh6072.cif
_cod_data_source_block I
_cod_depositor_comments
;
The following automatic conversions were performed:
'_symmetry_cell_setting' value 'Monoclinic' changed to 'monoclinic'
according to '/home/saulius/struct/CIF-dictionaries/cif_core.dic'
dictionary named 'cif_core.dic' version 2.4.1 from 2010-06-29.

Automatic conversion script
Id: cif_fix_enum 1527 2010-12-29 10:47:43Z saulius 

The following automatic conversions were performed:

'_symmetry_cell_setting' value 'Monoclinic' changed to 'monoclinic'
according to /home/saulius/struct/CIF-dictionaries/cif_core.dic
dictionary named 'cif_core.dic' version 2.4.1 from 2010-06-29.

Automatic conversion script
Id: cif_fix_values 1715 2011-07-08 13:25:40Z adriana 
;
_cod_original_sg_symbol_H-M 'C 2/c'
_cod_database_code 2202676
_cod_database_fobs_code 2202676

loop_
_symmetry_equiv_pos_as_xyz
x,y,z
-x,y,1/2-z
-x,-y,-z
x,-y,1/2+z
1/2+x,1/2+y,z
1/2-x,1/2+y,1/2-z
1/2-x,1/2-y,-z
1/2+x,1/2-y,1/2+z

loop_
_atom_site_aniso_label
_atom_site_aniso_U_11
_atom_site_aniso_U_22
_atom_site_aniso_U_33
_atom_site_aniso_U_12
_atom_site_aniso_U_13
_atom_site_aniso_U_23
Cu1 0.0122(2) 0.0191(3) 0.0157(3) -0.0014(2) 0.0059(2) -0.0004(2)
O1 0.0274(15) 0.0230(17) 0.0369(18) -0.0002(12) 0.0187(14) -0.0054(13)
O2 0.0306(16) 0.0233(17) 0.0387(17) 0.0036(13) 0.0188(15) -0.0044(14)
O3 0.0187(13) 0.0344(16) 0.0215(14) -0.0020(13) 0.0083(11) -0.0016(13)
O4 0.0167(13) 0.0323(18) 0.0205(14) -0.0061(12) 0.0038(11) 0.0031(12)
O5 0.040(2) 0.042(2) 0.0277(18) -0.0204(17) 0.0235(16) -0.0115(16)
N1 0.0223(19) 0.043(3) 0.038(2) 0.0016(17) 0.0122(17) -0.0062(19)
N2 0.053(3) 0.038(3) 0.061(3) 0.006(2) 0.031(3) -0.017(2)
N3 0.0239(18) 0.032(2) 0.030(2) 0.0026(16) 0.0106(16) -0.0009(17)
N4 0.037(2) 0.070(4) 0.036(2) -0.018(2) 0.006(2) 0.005(2)

loop_
_atom_site_label
_atom_site_fract_x
_atom_site_fract_y
_atom_site_fract_z
_atom_site_U_iso_or_equiv
_atom_site_thermal_displace_type
_atom_site_calc_flag
_atom_site_refinement_flags
_atom_site_occupancy
_atom_site_type_symbol
Cu1 0.04995(4) 0.58403(6) 0.45508(4) 0.0158(2) Uani . . 1.000 Cu
O1 0.0954(3) 0.3795(4) 0.4257(3) 0.0275(10) Uani . . 1.000 O
O2 -0.0080(3) 0.7644(4) 0.4998(3) 0.0297(10) Uani . . 1.000 O
O3 0.1837(2) 0.5889(4) 0.6004(2) 0.0252(8) Uani . . 1.000 O
O4 -0.1004(2) 0.5600(4) 0.3244(2) 0.0249(9) Uani . . 1.000 O
O5 0.1246(3) 0.7082(5) 0.3673(3) 0.0335(11) Uani . . 1.000 O
N1 0.0670(3) 0.2525(6) 0.4494(3) 0.0350(14) Uani . . 1.000 N
N2 0.1035(4) 0.1046(6) 0.4155(4) 0.0487(17) Uani . . 1.000 N
N3 0.1828(3) 0.5214(5) 0.6807(3) 0.0293(11) Uani . . 1.000 N
N4 0.2837(4) 0.5355(7) 0.7875(4) 0.0517(16) Uani . . 1.000 N
H20 0.14320 0.10910 0.38050 0.0590 Uiso calc R 1.000 H
H21 0.08470 0.01560 0.43120 0.0590 Uiso calc R 1.000 H
H40 0.34160 0.58920 0.79400 0.0620 Uiso calc R 1.000 H
H41 0.28440 0.49010 0.84320 0.0620 Uiso calc R 1.000 H
H50 0.179(5) 0.762(8) 0.381(5) 0.041(17) Uiso . . 1.000 H
H51 0.109(4) 0.676(7) 0.314(4) 0.022(14) Uiso . . 1.000 H

loop_
_atom_type_symbol
_atom_type_description
_atom_type_scat_dispersion_real
_atom_type_scat_dispersion_imag
_atom_type_scat_source
O O 0.0106 0.0060 'International Tables Vol C Tables 4.2.6.8 and 6.1.1.4'
N N 0.0061 0.0033 'International Tables Vol C Tables 4.2.6.8 and 6.1.1.4'
Cu Cu 0.3201 1.2651 'International Tables Vol C Tables 4.2.6.8 and 6.1.1.4'
H H 0.0000 0.0000 'International Tables Vol C Tables 4.2.6.8 and 6.1.1.4'

loop_
_geom_angle_atom_site_label_1
_geom_angle_atom_site_label_2
_geom_angle_atom_site_label_3
_geom_angle_site_symmetry_1
_geom_angle_site_symmetry_3
_geom_angle
_geom_angle_publ_flag
O1 Cu1 O2 . . 168.72(17) yes
O1 Cu1 O3 . . 90.88(15) yes
O1 Cu1 O4 . . 89.43(15) yes
O1 Cu1 O5 . . 93.68(17) yes
O2 Cu1 O3 . . 87.48(15) yes
O2 Cu1 O4 . . 89.99(15) yes
O2 Cu1 O5 . . 97.60(16) yes
O3 Cu1 O4 . . 168.61(12) yes
O3 Cu1 O5 . . 98.02(14) yes
O4 Cu1 O5 . . 93.33(14) yes
Cu1 O1 N1 . . 125.0(4) yes
Cu1 O2 N1 . 3_566 120.8(3) yes
Cu1 O3 N3 . . 121.8(3) yes
Cu1 O4 N3 . 3_566 125.5(2) yes
H50 O5 H51 . . 106(6) no
Cu1 O5 H50 . . 138(4) no
Cu1 O5 H51 . . 113(5) no
O2 N1 N2 3_566 . 116.0(4) yes
O1 N1 O2 . 3_566 125.4(5) yes
O1 N1 N2 . . 118.6(4) yes
O3 N3 O4 . 3_566 123.8(4) yes
O4 N3 N4 3_566 . 117.4(4) yes
O3 N3 N4 . . 118.8(4) yes
N1 N2 H20 . . 120.01 no
N1 N2 H21 . . 119.94 no
H20 N2 H21 . . 120.05 no
N3 N4 H40 . . 120.01 no
N3 N4 H41 . . 119.95 no
H40 N4 H41 . . 120.04 no

loop_
_geom_bond_atom_site_label_1
_geom_bond_atom_site_label_2
_geom_bond_site_symmetry_1
_geom_bond_site_symmetry_2
_geom_bond_distance
_geom_bond_publ_flag
Cu1 O1 . . 1.954(4) yes
Cu1 O2 . . 1.946(4) yes
Cu1 O3 . . 1.983(3) yes
Cu1 O4 . . 1.995(3) yes
Cu1 O5 . . 2.159(4) yes
O1 N1 . . 1.243(6) yes
O2 N1 . 3_566 1.271(6) yes
O3 N3 . . 1.258(5) yes
O4 N3 . 3_566 1.265(5) yes
O5 H51 . . 0.72(5) no
O5 H50 . . 0.80(7) no
N1 N2 . . 1.505(7) yes
N3 N4 . . 1.477(6) yes
N2 H20 . . 0.8602 no
N2 H21 . . 0.8599 no
N4 H40 . . 0.8596 no
N4 H41 . . 0.8603 no

loop_
_geom_hbond_atom_site_label_D
_geom_hbond_atom_site_label_H
_geom_hbond_atom_site_label_A
_geom_hbond_site_symmetry_A
_geom_hbond_distance_DH
_geom_hbond_distance_HA
_geom_hbond_distance_DA
_geom_hbond_angle_DHA
_geom_hbond_publ_flag
O5 H50 O3 7_566 0.80(7) 2.13(7) 2.928(5) 174(6) yes
O5 H51 O4 2_555 0.72(5) 2.12(5) 2.828(5) 167(6) yes

loop_
_geom_torsion_atom_site_label_1
_geom_torsion_atom_site_label_2
_geom_torsion_atom_site_label_3
_geom_torsion_atom_site_label_4
_geom_torsion_site_symmetry_3
_geom_torsion_site_symmetry_4
_geom_torsion
_geom_torsion_publ_flag
O3 Cu1 O1 N1 . . 88.4(4) yes
O4 Cu1 O1 N1 . . -80.2(4) no
O5 Cu1 O1 N1 . . -173.5(4) yes
O3 Cu1 O2 N1 . 3_566 -86.5(4) no
O4 Cu1 O2 N1 . 3_566 82.4(4) no
O5 Cu1 O2 N1 . 3_566 175.8(3) yes
O1 Cu1 O3 N3 . . -82.6(3) no
O2 Cu1 O3 N3 . . 86.3(3) no
O5 Cu1 O3 N3 . . -176.4(3) yes
O1 Cu1 O4 N3 . 3_566 78.3(4) no
O2 Cu1 O4 N3 . 3_566 -90.4(4) no
O5 Cu1 O4 N3 . 3_566 172.0(4) yes
Cu1 O1 N1 N2 . . 176.5(3) yes
Cu1 O1 N1 Cu1 . 3_566 -2.0(3) no
Cu1 O1 N1 O2 . 3_566 -3.0(6) yes
Cu1 O2 N1 N2 3_566 3_566 177.9(3) yes
Cu1 O2 N1 O1 3_566 3_566 -1.7(6) no
Cu1 O3 N3 N4 . . -177.4(3) yes
Cu1 O3 N3 Cu1 . 3_566 0.0(3) no
Cu1 O3 N3 O4 . 3_566 3.2(6) yes
Cu1 O4 N3 O3 3_566 3_566 5.9(6) no
Cu1 O4 N3 N4 3_566 3_566 -174.8(3) yes
